data_4514453
loop_
_publ_author_name
'Li, Xiao-Xin'
'Liu, Jiang'
'Zhang, Lei'
'Dong, Long-Zhang'
'Xin, Zhi-Feng'
'Li, Shun-Li'
'Huang-Fu, Xue-Qing'
'Huang, Kai'
'Lan, Ya-Qian'

_publ_section_title
;
 Hydrophobic Polyoxometalate-Based Metal-Organic Framework for Efficient
 CO<sub>2</sub> Photoconversion.
;
_journal_issue 29
_journal_name_full 'ACS applied materials &amp; interfaces'
_journal_page_first 25790
_journal_page_last 25795
_journal_paper_doi 10.1021/acsami.9b03861
_journal_volume 11
_journal_year 2019
_chemical_formula_moiety 'C124 H80 F24 Mo24 O104 P2 Zn8, 5(C16 H36 N)'
_chemical_formula_sum 'C204 H260 F24 Mo24 N5 O104 P2 Zn8'
_chemical_formula_weight 7789.61
_space_group_crystal_system monoclinic
_space_group_IT_number 15
_space_group_name_Hall '-C 2yc'
_space_group_name_H-M_alt 'C 1 2/c 1'
_symmetry_space_group_name_Hall '-C 2yc'
_symmetry_space_group_name_H-M 'C 1 2/c 1'
_atom_sites_solution_hydrogens mixed
_atom_sites_solution_primary dual
_audit_creation_date 2019-01-25
_audit_creation_method
;
Olex2 1.2
(compiled 2018.05.29 svn.r3508 for OlexSys, GUI svn.r5506)
;
_cell_angle_alpha 90
_cell_angle_beta 101.090(2)
_cell_angle_gamma 90
_cell_formula_units_Z 2
_cell_length_a 16.6538(15)
_cell_length_b 26.557(2)
_cell_length_c 33.040(3)
_cell_measurement_reflns_used 9051
_cell_measurement_temperature 296(2)
_cell_measurement_theta_max 27.494
_cell_measurement_theta_min 2.49
_cell_volume 14340(2)
_computing_cell_refinement 'SAINT v8.37A (Bruker, 2015)'
_computing_data_reduction 'SAINT v8.37A (Bruker, 2015)'
_computing_molecular_graphics 'Olex2 (Dolomanov et al., 2009)'
_computing_publication_material 'Olex2 (Dolomanov et al., 2009)'
_computing_structure_refinement 'ShelXL (Sheldrick, 2015)'
_computing_structure_solution 'XT (Sheldrick, 2015)'
_diffrn_ambient_temperature 296.15
_diffrn_measured_fraction_theta_full 0.998
_diffrn_measured_fraction_theta_max 0.993
_diffrn_measurement_device_type 'Bruker APEX-II CCD'
_diffrn_measurement_method '\f and \w scans'
_diffrn_radiation_monochromator graphite
_diffrn_radiation_type MoK\a
_diffrn_radiation_wavelength 0.71073
_diffrn_reflns_av_R_equivalents 0.0299
_diffrn_reflns_av_unetI/netI 0.0179
_diffrn_reflns_Laue_measured_fraction_full 0.998
_diffrn_reflns_Laue_measured_fraction_max 0.993
_diffrn_reflns_limit_h_max 21
_diffrn_reflns_limit_h_min -21
_diffrn_reflns_limit_k_max 34
_diffrn_reflns_limit_k_min -34
_diffrn_reflns_limit_l_max 42
_diffrn_reflns_limit_l_min -42
_diffrn_reflns_number 134621
_diffrn_reflns_point_group_measured_fraction_full 0.998
_diffrn_reflns_point_group_measured_fraction_max 0.993
_diffrn_reflns_theta_full 25.242
_diffrn_reflns_theta_max 27.534
_diffrn_reflns_theta_min 1.495
_diffrn_source 'SSRF, Beamline B17B'
_diffrn_standards_number 0
_exptl_absorpt_coefficient_mu 1.770
_exptl_absorpt_correction_T_max 0.7456
_exptl_absorpt_correction_T_min 0.5292
_exptl_absorpt_correction_type multi-scan
_exptl_absorpt_process_details
'SADABS-2016/2 (Bruker,2016/2) was used for absorption correction. wR2(int) was 0.0852 before and 0.0443 after correction. The Ratio of minimum to maximum transmission is 0.7098. The \l/2 correction factor is Not present.'
_exptl_crystal_colour 'dull dark brown'
_exptl_crystal_colour_lustre dull
_exptl_crystal_colour_modifier dark
_exptl_crystal_colour_primary brown
_exptl_crystal_density_diffrn 1.804
_exptl_crystal_description block
_exptl_crystal_F_000 7690
_exptl_crystal_size_max 0.31
_exptl_crystal_size_mid 0.29
_exptl_crystal_size_min 0.26
_refine_diff_density_max 0.811
_refine_diff_density_min -1.219
_refine_diff_density_rms 0.117
_refine_ls_extinction_method none
_refine_ls_goodness_of_fit_ref 1.170
_refine_ls_hydrogen_treatment constr
_refine_ls_matrix_type full
_refine_ls_number_parameters 1181
_refine_ls_number_reflns 16441
_refine_ls_number_restraints 777
_refine_ls_restrained_S_all 1.160
_refine_ls_R_factor_all 0.0514
_refine_ls_R_factor_gt 0.0402
_refine_ls_shift/su_max 0.001
_refine_ls_shift/su_mean 0.000
_refine_ls_structure_factor_coef Fsqd
_refine_ls_weighting_details 'w=1/[\s^2^(Fo^2^)+(0.0241P)^2^+146.3831P] where P=(Fo^2^+2Fc^2^)/3'
_refine_ls_weighting_scheme calc
_refine_ls_wR_factor_gt 0.0954
_refine_ls_wR_factor_ref 0.1035
_reflns_Friedel_coverage 0.000
_reflns_number_gt 14210
_reflns_number_total 16441
_reflns_threshold_expression 'I > 2\s(I)'
_cod_data_source_file am9b03861_si_001.cif
_cod_data_source_block NNU29
_cod_database_code 4514453
_shelx_shelxl_version_number 2014/7
_shelx_space_group_comment
;
The symmetry employed for this shelxl refinement is uniquely defined
by the following loop, which should always be used as a source of
symmetry information in preference to the above space-group names.
They are only intended as comments.
;
_shelx_estimated_absorpt_t_max 0.656
_shelx_estimated_absorpt_t_min 0.610
_olex2_refinement_description
;
1. Fixed Uiso
 At 1.2 times of:
  All C(H) groups, All C(H,H) groups
 At 1.5 times of:
  All C(H,H,H) groups
2. Restrained distances
 C34-C35 = C34-C33 = C32-C33 = N1-C32 = N1-C36 = C37-C36 = C37-C38 = C39-C38 =
 N1-C40 = C41-C40 = C42-C41 = C42-C43 = N1-C44 = C44-C45 = C46-C45 = C46-C47
 1.5 with sigma of 0.02
 N2-C48A = N2-C48B = C49A-C48A = C49B-C48B = C50A-C49A = C50B-C49B = C51B-C50B
 = C50A-C51A
 1.52 with sigma of 0.02
 C62A-C61A
 1.5 with sigma of 0.02
 C63A-C62A
 1.5 with sigma of 0.02
 C63A-C61A
 2.7 with sigma of 0.02
 C63B-C61B
 2.7 with sigma of 0.02
 C61B-C62B = C62B-C63B
 1.5 with sigma of 0.02
 C53B-C54A
 1.5 with sigma of 0.02
 C55A-C53A
 2.6 with sigma of 0.02
 C55A-C54A
 1.5 with sigma of 0.02
3. Uiso/Uaniso restraints and constraints
F1A \\sim F2A \\sim F3A \\sim C16A \\sim F1B \\sim F2B \\sim F3B \\sim C16B:
within 1.7A with sigma of 0.01 and sigma for terminal atoms of 0.02
N1 \\sim C32 \\sim C33 \\sim C34 \\sim C35 \\sim C36 \\sim C37 \\sim C38 \\sim
C39 \\sim C40 \\sim C41 \\sim C42 \\sim C43 \\sim C44 \\sim C45 \\sim C46 \\sim
C47: within 2A with sigma of 0.01 and sigma for terminal atoms of 0.02
N3 \\sim C56A \\sim C57A \\sim C58A \\sim C59A \\sim C60A \\sim C61A \\sim C62A
\\sim C63A \\sim C56B \\sim C57B \\sim C58B \\sim C59B \\sim C60B \\sim C61B
\\sim C62B \\sim C63B: within 2A with sigma of 0.01 and sigma for terminal
atoms of 0.02
F4A \\sim F5A \\sim F6A \\sim C17B \\sim F4B \\sim F5B \\sim F6B \\sim C17A:
within 1.7A with sigma of 0.01 and sigma for terminal atoms of 0.02
N2 \\sim C48B \\sim C49B \\sim C50B \\sim C51B \\sim C52B \\sim C53B \\sim C54B
\\sim C55B \\sim C48A \\sim C49A \\sim C50A \\sim C51A \\sim C52A \\sim C53A
\\sim C54A \\sim C55A: within 1.7A with sigma of 0.01 and sigma for terminal
atoms of 0.02
Uanis(N1) \\sim Ueq: with sigma of 0.01 and sigma for terminal atoms of 0.02
Uanis(C32) \\sim Ueq: with sigma of 0.01 and sigma for terminal atoms of 0.02
Uanis(C36) \\sim Ueq: with sigma of 0.01 and sigma for terminal atoms of 0.02
Uanis(C17B) \\sim Ueq: with sigma of 0.1 and sigma for terminal atoms of 0.2
Uanis(F5B) \\sim Ueq: with sigma of 0.1 and sigma for terminal atoms of 0.2
4. Others
 Sof(C56B)=Sof(H56c)=Sof(H56d)=Sof(C57B)=Sof(H57c)=Sof(H57d)=Sof(C58B)=
 Sof(H58c)=Sof(H58d)=Sof(C59B)=Sof(H59d)=Sof(H59e)=Sof(H59f)=Sof(C60B)=
 Sof(H60c)=Sof(H60d)=Sof(C61B)=Sof(H61c)=Sof(H61d)=Sof(C62B)=Sof(H62c)=
 Sof(H62d)=Sof(C63B)=Sof(H63d)=Sof(H63e)=Sof(H63f)=1-FVAR(1)
 Sof(C56A)=Sof(H56a)=Sof(H56b)=Sof(C57A)=Sof(H57a)=Sof(H57b)=Sof(C58A)=
 Sof(H58a)=Sof(H58b)=Sof(C59A)=Sof(H59a)=Sof(H59b)=Sof(H59c)=Sof(C60A)=
 Sof(H60a)=Sof(H60b)=Sof(C61A)=Sof(H61a)=Sof(H61b)=Sof(C62A)=Sof(H62a)=
 Sof(H62b)=Sof(C63A)=Sof(H63a)=Sof(H63b)=Sof(H63c)=FVAR(1)
 Sof(C48A)=Sof(H48c)=Sof(H48d)=Sof(C49A)=Sof(H49c)=Sof(H49d)=Sof(C50A)=
 Sof(H50c)=Sof(H50d)=Sof(C51A)=Sof(H51d)=Sof(H51e)=Sof(H51f)=Sof(C52A)=
 Sof(H52c)=Sof(H52d)=Sof(C53A)=Sof(H53c)=Sof(H53d)=Sof(C54A)=Sof(H54c)=
 Sof(H54d)=Sof(C55A)=Sof(H55d)=Sof(H55e)=Sof(H55f)=1-FVAR(2)
 Sof(C48B)=Sof(H48a)=Sof(H48b)=Sof(C49B)=Sof(H49a)=Sof(H49b)=Sof(C50B)=
 Sof(H50a)=Sof(H50b)=Sof(C51B)=Sof(H51a)=Sof(H51b)=Sof(H51c)=Sof(C52B)=
 Sof(H52a)=Sof(H52b)=Sof(C53B)=Sof(H53a)=Sof(H53b)=Sof(C54B)=Sof(H54a)=
 Sof(H54b)=Sof(C55B)=Sof(H55a)=Sof(H55b)=Sof(H55c)=FVAR(2)
 Fixed Sof: F1A(0.5) F2A(0.5) F3A(0.5) F4A(0.5) F5A(0.5) F6A(0.5) C16A(0.5)
 C17B(0.5) F1B(0.5) F2B(0.5) F3B(0.5) F4B(0.5) F5B(0.5) F6B(0.5) C16B(0.5)
 C17A(0.5) N1(0.25) C32(0.25) H32a(0.25) H32b(0.25) C33(0.25) H33a(0.25)
 H33b(0.25) C34(0.25) H34a(0.25) H34b(0.25) C35(0.25) H35a(0.25) H35b(0.25)
 H35c(0.25) C36(0.25) H36a(0.25) H36b(0.25) C37(0.25) H37a(0.25) H37b(0.25)
 C38(0.25) H38a(0.25) H38b(0.25) C39(0.25) H39a(0.25) H39b(0.25) H39c(0.25)
 C40(0.25) H40a(0.25) H40b(0.25) C41(0.25) H41a(0.25) H41b(0.25) C42(0.25)
 H42a(0.25) H42b(0.25) C43(0.25) H43a(0.25) H43b(0.25) H43c(0.25) C44(0.25)
 H44a(0.25) H44b(0.25) C45(0.25) H45a(0.25) H45b(0.25) C46(0.25) H46a(0.25)
 H46b(0.25) C47(0.25) H47a(0.25) H47b(0.25) H47c(0.25)
5.a Riding coordinates:
 C55A(H55d,H55e,H55f)
5.b Secondary CH2 refined with riding coordinates:
 C8(H8a,H8b), C24(H24a,H24b), C48B(H48a,H48b), C49B(H49a,H49b), C50B(H50a,
 H50b), C52B(H52a,H52b), C53B(H53a,H53b), C54B(H54a,H54b), C48A(H48c,H48d),
 C49A(H49c,H49d), C50A(H50c,H50d), C52A(H52c,H52d), C53A(H53c,H53d), C54A(H54c,
 H54d), C56A(H56a,H56b), C57A(H57a,H57b), C58A(H58a,H58b), C60A(H60a,H60b),
 C61A(H61a,H61b), C62A(H62a,H62b), C56B(H56c,H56d), C57B(H57c,H57d), C58B(H58c,
 H58d), C60B(H60c,H60d), C61B(H61c,H61d), C62B(H62c,H62d), C32(H32a,H32b),
 C33(H33a,H33b), C34(H34a,H34b), C36(H36a,H36b), C37(H37a,H37b), C38(H38a,H38b),
  C40(H40a,H40b), C41(H41a,H41b), C42(H42a,H42b), C44(H44a,H44b), C45(H45a,
 H45b), C46(H46a,H46b)
5.c Aromatic/amide H refined with riding coordinates:
 C3(H3), C4(H4), C6(H6), C7(H7), C10(H10), C11(H11), C13(H13), C14(H14),
 C19(H19), C20(H20), C22(H22), C23(H23), C26(H26), C27(H27), C29(H29), C30(H30)
5.d Idealised Me refined as rotating group:
 C51B(H51a,H51b,H51c), C55B(H55a,H55b,H55c), C51A(H51d,H51e,H51f), C59A(H59a,
 H59b,H59c), C63A(H63a,H63b,H63c), C59B(H59d,H59e,H59f), C63B(H63d,H63e,H63f),
 C35(H35a,H35b,H35c), C39(H39a,H39b,H39c), C43(H43a,H43b,H43c), C47(H47a,H47b,
 H47c)
;
_olex2_submission_special_instructions 'No special instructions were received'

loop_
_space_group_symop_operation_xyz
'x, y, z'
'-x, y, -z+1/2'
'x+1/2, y+1/2, z'
'-x+1/2, y+1/2, -z+1/2'
'-x, -y, -z'
'x, -y, z-1/2'
'-x+1/2, -y+1/2, -z'
'x+1/2, -y+1/2, z-1/2'

loop_
_atom_site_label
_atom_site_type_symbol
_atom_site_fract_x
_atom_site_fract_y
_atom_site_fract_z
_atom_site_U_iso_or_equiv
_atom_site_adp_type
_atom_site_occupancy
_atom_site_site_symmetry_order
_atom_site_calc_flag
_atom_site_refinement_flags_posn
_atom_site_refinement_flags_adp
_atom_site_refinement_flags_occupancy
_atom_site_disorder_assembly
_atom_site_disorder_group
Mo1 Mo 0.03667(3) 0.33195(2) 0.21853(2) 0.02916(9) Uani 1 1 d . . . . .
Mo2 Mo 0.18438(2) 0.42834(2) 0.20988(2) 0.02813(9) Uani 1 1 d . . . . .
Mo3 Mo -0.21845(2) 0.49766(2) 0.23370(2) 0.02613(8) Uani 1 1 d . . . . .
Mo4 Mo 0.00271(3) 0.42038(2) 0.14180(2) 0.02852(9) Uani 1 1 d . . . . .
Mo5 Mo -0.12764(2) 0.50549(2) 0.14938(2) 0.02533(8) Uani 1 1 d . . . . .
Mo6 Mo -0.07072(2) 0.59348(2) 0.22499(2) 0.02265(8) Uani 1 1 d . . . . .
Zn1 Zn 0.16259(3) 0.38465(2) 0.31328(2) 0.02884(12) Uani 1 1 d . . . . .
Zn2 Zn 0.07979(3) 0.54193(2) 0.17213(2) 0.02673(11) Uani 1 1 d . . . . .
O3 O 0.2768(2) 0.42188(15) 0.19801(13) 0.0445(9) Uani 1 1 d . . . . .
O2 O 0.07653(19) 0.34447(11) 0.27713(10) 0.0285(7) Uani 1 1 d . . . . .
O1 O 0.20181(19) 0.42529(11) 0.27016(10) 0.0279(6) Uani 1 1 d . . . . .
O5 O 0.0431(2) 0.27032(13) 0.21139(13) 0.0465(9) Uani 1 1 d . . . . .
O4 O 0.1531(2) 0.35368(12) 0.21310(10) 0.0310(7) Uani 1 1 d . . . . .
O18 O -0.3184(2) 0.50519(14) 0.23332(12) 0.0404(8) Uani 1 1 d . . . . .
O8 O 0.0002(2) 0.35615(12) 0.16053(10) 0.0337(7) Uani 1 1 d . . . . .
O7 O 0.1132(2) 0.42863(13) 0.15379(10) 0.0329(7) Uani 1 1 d . . . . .
O6 O 0.16432(19) 0.50081(11) 0.20831(10) 0.0272(6) Uani 1 1 d . . . . .
O17 O -0.18488(18) 0.57178(11) 0.23289(10) 0.0281(7) Uani 1 1 d . . . . .
O19 O -0.0192(3) 0.41363(15) 0.09036(11) 0.0448(9) Uani 1 1 d . . . . .
O13 O -0.10897(19) 0.43113(11) 0.15425(10) 0.0272(6) Uani 1 1 d . . . . .
O12 O -0.00843(19) 0.49572(11) 0.14768(9) 0.0274(6) Uani 1 1 d . . . . .
O11 O 0.04002(18) 0.58223(11) 0.21546(9) 0.0260(6) Uani 1 1 d . . . . .
O20 O -0.1675(2) 0.51184(13) 0.09889(10) 0.0377(8) Uani 1 1 d . . . . .
O16 O -0.21639(19) 0.49743(12) 0.17349(10) 0.0306(7) Uani 1 1 d . . . . .
O15 O -0.10365(19) 0.56984(11) 0.16654(9) 0.0283(7) Uani 1 1 d . . . . .
O14 O -0.0867(2) 0.65553(12) 0.21955(11) 0.0351(8) Uani 1 1 d . . . . .
O21 O 0.2463(2) 0.33861(13) 0.33916(11) 0.0376(8) Uani 1 1 d . . . . .
O22 O 0.2527(2) 0.31092(15) 0.27572(12) 0.0480(10) Uani 1 1 d . . . . .
O23 O 0.6010(2) 0.20519(15) 0.41045(13) 0.0508(10) Uani 1 1 d . . . . .
O0AA O 1.1529(3) 0.2637(2) 0.46034(17) 0.0736(16) Uani 1 1 d . . . . .
O25 O 1.2846(2) 0.11079(15) 0.30041(13) 0.0496(10) Uani 1 1 d . . . . .
O24 O 1.3677(2) 0.08954(13) 0.35937(12) 0.0394(8) Uani 1 1 d . . . . .
C1 C 0.2751(3) 0.31062(18) 0.31360(17) 0.0345(11) Uani 1 1 d . . . . .
C2 C 0.3439(3) 0.27599(17) 0.33226(16) 0.0320(10) Uani 1 1 d . . . . .
C3 C 0.3823(3) 0.28072(19) 0.37313(16) 0.0379(11) Uani 1 1 d . . . . .
H3 H 0.3642 0.3047 0.3898 0.045 Uiso 1 1 calc R . . . .
C4 C 0.4474(3) 0.2499(2) 0.38916(17) 0.0414(12) Uani 1 1 d . . . . .
H4 H 0.4741 0.2540 0.4164 0.050 Uiso 1 1 calc R . . . .
C5 C 0.4735(3) 0.21276(18) 0.36485(17) 0.0347(11) Uani 1 1 d . . . . .
C6 C 0.4345(3) 0.20790(18) 0.32392(17) 0.0356(11) Uani 1 1 d . . . . .
H6 H 0.4518 0.1835 0.3074 0.043 Uiso 1 1 calc R . . . .
C7 C 0.3699(3) 0.23921(18) 0.30767(16) 0.0341(10) Uani 1 1 d . . . . .
H7 H 0.3439 0.2357 0.2803 0.041 Uiso 1 1 calc R . . . .
C8 C 0.5430(3) 0.1778(2) 0.38181(19) 0.0439(13) Uani 1 1 d . . . . .
H8A H 0.5230 0.1493 0.3953 0.053 Uiso 1 1 calc R . . . .
H8B H 0.5682 0.1652 0.3596 0.053 Uiso 1 1 calc R . . . .
C9 C 0.6730(3) 0.1816(2) 0.42733(17) 0.0377(11) Uani 1 1 d . . . . .
C10 C 0.7313(3) 0.2120(2) 0.45081(19) 0.0463(13) Uani 1 1 d . . . . .
H10 H 0.7201 0.2459 0.4545 0.056 Uiso 1 1 calc R . . . .
C11 C 0.8061(3) 0.1921(2) 0.46882(17) 0.0447(13) Uani 1 1 d . . . . .
H11 H 0.8450 0.2128 0.4847 0.054 Uiso 1 1 calc R . . . .
C12 C 0.8243(3) 0.1418(2) 0.46369(18) 0.0439(13) Uani 1 1 d . . . . .
C13 C 0.7644(3) 0.1119(2) 0.4411(2) 0.0487(14) Uani 1 1 d . . . . .
H13 H 0.7746 0.0777 0.4384 0.058 Uiso 1 1 calc R . . . .
C14 C 0.6893(3) 0.1315(2) 0.42209(18) 0.0416(12) Uani 1 1 d . . . . .
H14 H 0.6504 0.1110 0.4060 0.050 Uiso 1 1 calc R . . . .
C15 C 0.9097(4) 0.1225(3) 0.4852(2) 0.0641(19) Uani 1 1 d . . . . .
C18 C 0.9759(4) 0.1602(3) 0.4798(2) 0.0545(16) Uani 1 1 d . . . . .
C19 C 1.0412(4) 0.1738(3) 0.5110(2) 0.069(2) Uani 1 1 d . . . . .
H19 H 1.0459 0.1600 0.5372 0.083 Uiso 1 1 calc R . . . .
C20 C 1.0988(4) 0.2078(3) 0.5031(3) 0.072(2) Uani 1 1 d . . . . .
H20 H 1.1419 0.2167 0.5241 0.087 Uiso 1 1 calc R . . . .
C21 C 1.0939(4) 0.2288(3) 0.4647(2) 0.0609(19) Uani 1 1 d . . . . .
C22 C 1.0305(4) 0.2147(3) 0.4336(2) 0.071(2) Uani 1 1 d . . . . .
H22 H 1.0268 0.2277 0.4072 0.085 Uiso 1 1 calc R . . . .
C23 C 0.9726(4) 0.1811(3) 0.4418(2) 0.065(2) Uani 1 1 d . . . . .
H23 H 0.9295 0.1724 0.4206 0.078 Uiso 1 1 calc R . . . .
C24 C 1.1638(5) 0.2746(3) 0.4195(3) 0.072(2) Uani 1 1 d . . . . .
H24A H 1.2015 0.3026 0.4204 0.087 Uiso 1 1 calc R . . . .
H24B H 1.1118 0.2848 0.4030 0.087 Uiso 1 1 calc R . . . .
C25 C 1.1966(4) 0.2302(2) 0.3990(2) 0.0521(16) Uani 1 1 d . . . . .
C26 C 1.2546(4) 0.1992(2) 0.4216(2) 0.0546(16) Uani 1 1 d . . . . .
H26 H 1.2695 0.2034 0.4500 0.065 Uiso 1 1 calc R . . . .
C27 C 1.2910(4) 0.1614(2) 0.4020(2) 0.0481(14) Uani 1 1 d . . . . .
H27 H 1.3305 0.1407 0.4175 0.058 Uiso 1 1 calc R . . . .
C28 C 1.2693(3) 0.15446(19) 0.36021(18) 0.0392(12) Uani 1 1 d . . . . .
C29 C 1.2101(3) 0.1855(2) 0.3377(2) 0.0454(13) Uani 1 1 d . . . . .
H29 H 1.1951 0.1812 0.3093 0.055 Uiso 1 1 calc R . . . .
C30 C 1.1729(4) 0.2228(2) 0.3569(2) 0.0496(14) Uani 1 1 d . . . . .
H30 H 1.1323 0.2429 0.3416 0.060 Uiso 1 1 calc R . . . .
C31 C 1.3098(3) 0.11560(19) 0.33794(18) 0.0391(12) Uani 1 1 d . . . . .
F1A F 0.8909(12) 0.1683(7) 0.5502(6) 0.082(4) Uani 0.5 1 d . U . A 1
F2A F 0.9592(11) 0.0981(8) 0.5607(5) 0.109(5) Uani 0.5 1 d . U . A 1
F3A F 0.8293(12) 0.0982(7) 0.5403(6) 0.103(5) Uani 0.5 1 d . U . A 1
F4A F 1.0035(11) 0.0593(8) 0.4944(5) 0.109(6) Uani 0.5 1 d . U . B 1
F5A F 0.8807(11) 0.0360(6) 0.4858(5) 0.098(5) Uani 0.5 1 d . U . B 1
F6A F 0.9215(17) 0.0687(8) 0.4339(8) 0.092(6) Uani 0.5 1 d . U . B 1
C16A C 0.898(3) 0.1208(15) 0.5362(10) 0.095(5) Uani 0.5 1 d . U . A 1
C17B C 0.937(2) 0.0704(15) 0.4596(11) 0.093(5) Uani 0.5 1 d . U . B 1
F1B F 0.9080(14) 0.1485(8) 0.5504(8) 0.095(5) Uani 0.5 1 d . U . A 2
F2B F 0.9791(11) 0.0822(7) 0.5438(5) 0.108(5) Uani 0.5 1 d . U . A 2
F3B F 0.8486(12) 0.0772(7) 0.5293(6) 0.105(5) Uani 0.5 1 d . U . A 2
F4B F 1.0149(10) 0.0612(7) 0.4710(5) 0.099(5) Uani 0.5 1 d . U . A 2
F5B F 0.8944(11) 0.0314(7) 0.4645(6) 0.100(5) Uani 0.5 1 d . U . A 2
F6B F 0.9239(17) 0.0803(8) 0.4187(7) 0.088(5) Uani 0.5 1 d . U . A 2
C16B C 0.910(2) 0.1093(14) 0.5262(10) 0.098(5) Uani 0.5 1 d . U . A 2
C17A C 0.927(2) 0.0735(14) 0.4733(10) 0.094(5) Uani 0.5 1 d . U . A 2
P1 P 0.0000 0.46325(5) 0.2500 0.0188(3) Uani 1 2 d S T P . .
O10 O -0.06885(17) 0.49757(11) 0.22641(9) 0.0229(6) Uani 1 1 d . . . . .
O9 O 0.03718(18) 0.42899(11) 0.22009(9) 0.0237(6) Uani 1 1 d . . . . .
N2 N 0.5000 0.6003(3) 0.2500 0.0674(19) Uani 1 2 d DS TU P . .
C48B C 0.4669(9) 0.6427(5) 0.2733(5) 0.080(3) Uani 0.583(7) 1 d D U . C -2
H48A H 0.5115 0.6563 0.2935 0.096 Uiso 0.583(7) 1 calc R . . C -2
H48B H 0.4469 0.6695 0.2539 0.096 Uiso 0.583(7) 1 calc R . . C -2
C49B C 0.3987(9) 0.6271(5) 0.2950(5) 0.085(3) Uani 0.583(7) 1 d D U . C -2
H49A H 0.4160 0.5978 0.3120 0.102 Uiso 0.583(7) 1 calc R . . C -2
H49B H 0.3512 0.6176 0.2745 0.102 Uiso 0.583(7) 1 calc R . . C -2
C50B C 0.3745(11) 0.6687(6) 0.3221(6) 0.088(3) Uani 0.583(7) 1 d D U . C -2
H50A H 0.4199 0.6792 0.3434 0.106 Uiso 0.583(7) 1 calc R . . C -2
H50B H 0.3514 0.6977 0.3061 0.106 Uiso 0.583(7) 1 calc R . . C -2
C51B C 0.3117(16) 0.6397(8) 0.3390(8) 0.124(6) Uani 0.583(7) 1 d D U . C -2
H51A H 0.2624 0.6376 0.3186 0.186 Uiso 0.583(7) 1 calc GR . . C -2
H51B H 0.3005 0.6565 0.3631 0.186 Uiso 0.583(7) 1 calc GR . . C -2
H51C H 0.3319 0.6064 0.3463 0.186 Uiso 0.583(7) 1 calc GR . . C -2
C52B C 0.4300(9) 0.5875(6) 0.2149(5) 0.083(3) Uani 0.583(7) 1 d . U . C -2
H52A H 0.3829 0.5799 0.2272 0.099 Uiso 0.583(7) 1 calc R . . C -2
H52B H 0.4168 0.6180 0.1989 0.099 Uiso 0.583(7) 1 calc R . . C -2
C53B C 0.4367(11) 0.5457(7) 0.1848(6) 0.093(3) Uani 0.583(7) 1 d D U . C -2
H53A H 0.4653 0.5599 0.1645 0.112 Uiso 0.583(7) 1 calc R . . C -2
H53B H 0.4731 0.5208 0.2000 0.112 Uiso 0.583(7) 1 calc R . . C -2
C54B C 0.3729(12) 0.5199(7) 0.1633(6) 0.101(3) Uani 0.583(7) 1 d . U . C -2
H54A H 0.3300 0.5278 0.1784 0.121 Uiso 0.583(7) 1 calc R . . C -2
H54B H 0.3881 0.4854 0.1708 0.121 Uiso 0.583(7) 1 calc R . . C -2
C55B C 0.3301(14) 0.5145(9) 0.1242(7) 0.133(6) Uani 0.583(7) 1 d . U . C -2
H55A H 0.3623 0.4960 0.1082 0.199 Uiso 0.583(7) 1 calc GR . . C -2
H55B H 0.3175 0.5471 0.1122 0.199 Uiso 0.583(7) 1 calc GR . . C -2
H55C H 0.2802 0.4966 0.1248 0.199 Uiso 0.583(7) 1 calc GR . . C -2
C48A C 0.4223(11) 0.6136(7) 0.2649(7) 0.079(3) Uani 0.417(7) 1 d D U . C -1
H48C H 0.3803 0.6207 0.2409 0.094 Uiso 0.417(7) 1 calc R . . C -1
H48D H 0.4048 0.5841 0.2782 0.094 Uiso 0.417(7) 1 calc R . . C -1
C49A C 0.4257(12) 0.6568(8) 0.2940(8) 0.090(3) Uani 0.417(7) 1 d D U . C -1
H49C H 0.4525 0.6855 0.2842 0.108 Uiso 0.417(7) 1 calc R . . C -1
H49D H 0.4555 0.6476 0.3211 0.108 Uiso 0.417(7) 1 calc R . . C -1
C50A C 0.3325(13) 0.6701(9) 0.2957(8) 0.097(4) Uani 0.417(7) 1 d D U . C -1
H50C H 0.3223 0.7047 0.2867 0.116 Uiso 0.417(7) 1 calc R . . C -1
H50D H 0.2973 0.6489 0.2759 0.116 Uiso 0.417(7) 1 calc R . . C -1
C51A C 0.308(2) 0.6641(11) 0.3373(10) 0.111(6) Uani 0.417(7) 1 d D U . C -1
H51D H 0.2491 0.6629 0.3336 0.167 Uiso 0.417(7) 1 calc GR . . C -1
H51E H 0.3279 0.6921 0.3547 0.167 Uiso 0.417(7) 1 calc GR . . C -1
H51F H 0.3303 0.6334 0.3501 0.167 Uiso 0.417(7) 1 calc GR . . C -1
C52A C 0.4765(11) 0.5540(7) 0.2236(6) 0.071(3) Uani 0.417(7) 1 d . U . C -1
H52C H 0.5246 0.5406 0.2150 0.085 Uiso 0.417(7) 1 calc R . . C -1
H52D H 0.4556 0.5284 0.2398 0.085 Uiso 0.417(7) 1 calc R . . C -1
C53A C 0.4138(16) 0.5661(9) 0.1870(7) 0.090(3) Uani 0.417(7) 1 d D U . C -1
H53C H 0.3703 0.5795 0.1996 0.108 Uiso 0.417(7) 1 calc R . . C -1
H53D H 0.4376 0.5953 0.1763 0.108 Uiso 0.417(7) 1 calc R . . C -1
C54A C 0.3676(16) 0.5437(11) 0.1493(7) 0.106(4) Uani 0.417(7) 1 d D U . C -1
H54C H 0.3106 0.5528 0.1473 0.127 Uiso 0.417(7) 1 calc R . . C -1
H54D H 0.3713 0.5074 0.1523 0.127 Uiso 0.417(7) 1 calc R . . C -1
C55A C 0.391(2) 0.5570(13) 0.1096(7) 0.154(8) Uani 0.417(7) 1 d D U . C -1
H55D H 0.3355 0.5660 0.0989 0.230 Uiso 0.417(7) 1 d R . . C -1
H55E H 0.4110 0.5353 0.0904 0.230 Uiso 0.417(7) 1 d R . . C -1
H55F H 0.4244 0.5869 0.1138 0.230 Uiso 0.417(7) 1 d R . . C -1
N3 N 0.5000 0.3553(3) 0.2500 0.0621(18) Uani 1 2 d S TU P . .
C56A C 0.4906(8) 0.4008(5) 0.2797(5) 0.064(2) Uani 0.497(6) 1 d . U . D 1
H56A H 0.5451 0.4107 0.2935 0.077 Uiso 0.497(6) 1 calc R . . D 1
H56B H 0.4678 0.4290 0.2625 0.077 Uiso 0.497(6) 1 calc R . . D 1
C57A C 0.4393(10) 0.3937(6) 0.3124(6) 0.070(3) Uani 0.497(6) 1 d . U . D 1
H57A H 0.3825 0.3896 0.2990 0.084 Uiso 0.497(6) 1 calc R . . D 1
H57B H 0.4563 0.3629 0.3274 0.084 Uiso 0.497(6) 1 calc R . . D 1
C58A C 0.4452(10) 0.4357(6) 0.3421(6) 0.070(3) Uani 0.497(6) 1 d . U . D 1
H58A H 0.4328 0.4667 0.3267 0.084 Uiso 0.497(6) 1 calc R . . D 1
H58B H 0.5015 0.4379 0.3568 0.084 Uiso 0.497(6) 1 calc R . . D 1
C59A C 0.3899(10) 0.4326(7) 0.3739(6) 0.074(4) Uani 0.497(6) 1 d . U . D 1
H59A H 0.3340 0.4292 0.3600 0.111 Uiso 0.497(6) 1 calc GR . . D 1
H59B H 0.3959 0.4626 0.3904 0.111 Uiso 0.497(6) 1 calc GR . . D 1
H59C H 0.4051 0.4039 0.3914 0.111 Uiso 0.497(6) 1 calc GR . . D 1
C60A C 0.5820(8) 0.3380(5) 0.2699(6) 0.069(3) Uani 0.497(6) 1 d . U . D 1
H60A H 0.6099 0.3649 0.2869 0.082 Uiso 0.497(6) 1 calc R . . D 1
H60B H 0.6134 0.3302 0.2489 0.082 Uiso 0.497(6) 1 calc R . . D 1
C61A C 0.5780(9) 0.2922(7) 0.2962(6) 0.081(3) Uani 0.497(6) 1 d D U . D 1
H61A H 0.5592 0.2633 0.2790 0.097 Uiso 0.497(6) 1 calc R . . D 1
H61B H 0.5400 0.2978 0.3147 0.097 Uiso 0.497(6) 1 calc R . . D 1
C62A C 0.6640(14) 0.2825(9) 0.3211(7) 0.093(4) Uani 0.497(6) 1 d D U . D 1
H62A H 0.6666 0.2473 0.3292 0.112 Uiso 0.497(6) 1 calc R . . D 1
H62B H 0.7020 0.2869 0.3025 0.112 Uiso 0.497(6) 1 calc R . . D 1
C63A C 0.6958(14) 0.3130(8) 0.3593(6) 0.115(5) Uani 0.497(6) 1 d D U . D 1
H63A H 0.7490 0.3260 0.3580 0.172 Uiso 0.497(6) 1 calc GR . . D 1
H63B H 0.6995 0.2920 0.3832 0.172 Uiso 0.497(6) 1 calc GR . . D 1
H63C H 0.6591 0.3405 0.3610 0.172 Uiso 0.497(6) 1 calc GR . . D 1
C56B C 0.4406(8) 0.3700(5) 0.2747(5) 0.065(2) Uani 0.503(6) 1 d . U . D 2
H56C H 0.4274 0.3408 0.2898 0.078 Uiso 0.503(6) 1 calc R . . D 2
H56D H 0.3908 0.3806 0.2564 0.078 Uiso 0.503(6) 1 calc R . . D 2
C57B C 0.4688(9) 0.4122(6) 0.3053(6) 0.066(2) Uani 0.503(6) 1 d . U . D 2
H57C H 0.4699 0.4437 0.2905 0.079 Uiso 0.503(6) 1 calc R . . D 2
H57D H 0.5239 0.4052 0.3200 0.079 Uiso 0.503(6) 1 calc R . . D 2
C58B C 0.4104(10) 0.4172(6) 0.3365(6) 0.069(3) Uani 0.503(6) 1 d . U . D 2
H58C H 0.3546 0.4179 0.3211 0.082 Uiso 0.503(6) 1 calc R . . D 2
H58D H 0.4161 0.3871 0.3535 0.082 Uiso 0.503(6) 1 calc R . . D 2
C59B C 0.4227(11) 0.4618(7) 0.3642(6) 0.077(4) Uani 0.503(6) 1 d . U . D 2
H59D H 0.4218 0.4919 0.3480 0.115 Uiso 0.503(6) 1 calc GR . . D 2
H59E H 0.4746 0.4591 0.3827 0.115 Uiso 0.503(6) 1 calc GR . . D 2
H59F H 0.3797 0.4632 0.3798 0.115 Uiso 0.503(6) 1 calc GR . . D 2
C60B C 0.5419(9) 0.3132(6) 0.2798(6) 0.070(3) Uani 0.503(6) 1 d . U . D 2
H60C H 0.5021 0.3016 0.2956 0.084 Uiso 0.503(6) 1 calc R . . D 2
H60D H 0.5529 0.2851 0.2629 0.084 Uiso 0.503(6) 1 calc R . . D 2
C61B C 0.6178(10) 0.3241(6) 0.3091(6) 0.084(3) Uani 0.503(6) 1 d D U . D 2
H61C H 0.6053 0.3482 0.3290 0.101 Uiso 0.503(6) 1 calc R . . D 2
H61D H 0.6554 0.3403 0.2941 0.101 Uiso 0.503(6) 1 calc R . . D 2
C62B C 0.6619(14) 0.2798(8) 0.3327(8) 0.093(4) Uani 0.503(6) 1 d D U . D 2
H62C H 0.6255 0.2656 0.3493 0.111 Uiso 0.503(6) 1 calc R . . D 2
H62D H 0.6689 0.2544 0.3125 0.111 Uiso 0.503(6) 1 calc R . . D 2
C63B C 0.7435(11) 0.2872(8) 0.3604(7) 0.105(5) Uani 0.503(6) 1 d D U . D 2
H63D H 0.7849 0.2908 0.3440 0.158 Uiso 0.503(6) 1 calc GR . . D 2
H63E H 0.7558 0.2586 0.3782 0.158 Uiso 0.503(6) 1 calc GR . . D 2
H63F H 0.7420 0.3170 0.3767 0.158 Uiso 0.503(6) 1 calc GR . . D 2
N1 N 0.0643(9) 0.5097(5) 0.0114(4) 0.026(3) Uani 0.25 1 d D U . E -1
C32 C 0.1292(10) 0.5262(7) -0.0116(5) 0.027(3) Uani 0.25 1 d D U . E -1
H32A H 0.1401 0.4983 -0.0287 0.032 Uiso 0.25 1 calc R . . E -1
H32B H 0.1065 0.5533 -0.0300 0.032 Uiso 0.25 1 calc R . . E -1
C33 C 0.2097(13) 0.5440(9) 0.0127(7) 0.037(4) Uani 0.25 1 d D U . E -1
H33A H 0.2345 0.5168 0.0304 0.045 Uiso 0.25 1 calc R . . E -1
H33B H 0.1999 0.5716 0.0303 0.045 Uiso 0.25 1 calc R . . E -1
C34 C 0.2688(13) 0.5611(8) -0.0137(7) 0.046(4) Uani 0.25 1 d D U . E -1
H34A H 0.3181 0.5723 0.0048 0.055 Uiso 0.25 1 calc R . . E -1
H34B H 0.2837 0.5316 -0.0280 0.055 Uiso 0.25 1 calc R . . E -1
C35 C 0.2455(15) 0.6009(9) -0.0448(8) 0.060(6) Uani 0.25 1 d D U . E -1
H35A H 0.1943 0.5923 -0.0622 0.091 Uiso 0.25 1 calc GR . . E -1
H35B H 0.2870 0.6040 -0.0612 0.091 Uiso 0.25 1 calc GR . . E -1
H35C H 0.2400 0.6323 -0.0312 0.091 Uiso 0.25 1 calc GR . . E -1
C36 C 0.0989(12) 0.4689(6) 0.0415(5) 0.034(3) Uani 0.25 1 d D U . E -1
H36A H 0.1483 0.4817 0.0589 0.041 Uiso 0.25 1 calc R . . E -1
H36B H 0.0598 0.4623 0.0592 0.041 Uiso 0.25 1 calc R . . E -1
C37 C 0.1188(17) 0.4204(7) 0.0237(7) 0.056(4) Uani 0.25 1 d D U . E -1
H37A H 0.1591 0.4264 0.0066 0.067 Uiso 0.25 1 calc R . . E -1
H37B H 0.0698 0.4075 0.0060 0.067 Uiso 0.25 1 calc R . . E -1
C38 C 0.1516(17) 0.3804(9) 0.0553(7) 0.062(5) Uani 0.25 1 d D U . E -1
H38A H 0.2105 0.3775 0.0582 0.074 Uiso 0.25 1 calc R . . E -1
H38B H 0.1391 0.3890 0.0819 0.074 Uiso 0.25 1 calc R . . E -1
C39 C 0.112(3) 0.3323(11) 0.0402(11) 0.084(8) Uani 0.25 1 d D U . E -1
H39A H 0.1510 0.3103 0.0318 0.126 Uiso 0.25 1 calc GR . . E -1
H39B H 0.0681 0.3388 0.0171 0.126 Uiso 0.25 1 calc GR . . E -1
H39C H 0.0896 0.3166 0.0619 0.126 Uiso 0.25 1 calc GR . . E -1
C40 C 0.0407(14) 0.5533(7) 0.0354(5) 0.041(3) Uani 0.25 1 d D U . E -1
H40A H 0.0859 0.5594 0.0582 0.049 Uiso 0.25 1 calc R . . E -1
H40B H -0.0053 0.5425 0.0474 0.049 Uiso 0.25 1 calc R . . E -1
C41 C 0.0175(15) 0.6041(9) 0.0144(8) 0.063(4) Uani 0.25 1 d D U . E -1
H41A H 0.0328 0.6297 0.0354 0.076 Uiso 0.25 1 calc R . . E -1
H41B H 0.0527 0.6087 -0.0055 0.076 Uiso 0.25 1 calc R . . E -1
C42 C -0.0665(15) 0.6162(10) -0.0071(9) 0.073(5) Uani 0.25 1 d D U . E -1
H42A H -0.1055 0.6082 0.0103 0.087 Uiso 0.25 1 calc R . . E -1
H42B H -0.0804 0.5968 -0.0324 0.087 Uiso 0.25 1 calc R . . E -1
C43 C -0.069(2) 0.6715(10) -0.0167(11) 0.071(7) Uani 0.25 1 d D U . E -1
H43A H -0.0382 0.6896 0.0062 0.106 Uiso 0.25 1 calc GR . . E -1
H43B H -0.1250 0.6828 -0.0217 0.106 Uiso 0.25 1 calc GR . . E -1
H43C H -0.0462 0.6773 -0.0408 0.106 Uiso 0.25 1 calc GR . . E -1
C44 C -0.0083(10) 0.4911(7) -0.0195(5) 0.034(3) Uani 0.25 1 d D U . E -1
H44A H -0.0241 0.5172 -0.0400 0.041 Uiso 0.25 1 calc R . . E -1
H44B H 0.0087 0.4621 -0.0335 0.041 Uiso 0.25 1 calc R . . E -1
C45 C -0.0803(12) 0.4770(10) -0.0029(7) 0.045(4) Uani 0.25 1 d D U . E -1
H45A H -0.0950 0.5057 0.0122 0.054 Uiso 0.25 1 calc R . . E -1
H45B H -0.0641 0.4502 0.0169 0.054 Uiso 0.25 1 calc R . . E -1
C46 C -0.1545(14) 0.4604(11) -0.0310(8) 0.062(5) Uani 0.25 1 d D U . E -1
H46A H -0.1390 0.4354 -0.0496 0.075 Uiso 0.25 1 calc R . . E -1
H46B H -0.1772 0.4889 -0.0477 0.075 Uiso 0.25 1 calc R . . E -1
C47 C -0.2200(18) 0.4386(12) -0.0118(10) 0.068(8) Uani 0.25 1 d D U . E -1
H47A H -0.2664 0.4304 -0.0328 0.102 Uiso 0.25 1 calc GR . . E -1
H47B H -0.2359 0.4626 0.0069 0.102 Uiso 0.25 1 calc GR . . E -1
H47C H -0.2001 0.4086 0.0031 0.102 Uiso 0.25 1 calc GR . . E -1

loop_
_atom_site_aniso_label
_atom_site_aniso_U_11
_atom_site_aniso_U_22
_atom_site_aniso_U_33
_atom_site_aniso_U_23
_atom_site_aniso_U_13
_atom_site_aniso_U_12
Mo1 0.0329(2) 0.01964(18) 0.0353(2) -0.00327(15) 0.00753(16) 0.00287(15)
Mo2 0.02689(19) 0.02572(19) 0.0342(2) 0.00097(15) 0.01200(16) 0.00555(15)
Mo3 0.02130(17) 0.02375(18) 0.0339(2) -0.00312(15) 0.00676(15) -0.00046(14)
Mo4 0.0352(2) 0.02628(19) 0.02520(19) -0.00327(15) 0.00871(16) 0.00275(16)
Mo5 0.02821(19) 0.02183(17) 0.02500(18) 0.00016(14) 0.00277(14) 0.00013(14)
Mo6 0.02378(17) 0.01784(16) 0.02647(18) 0.00060(13) 0.00521(14) 0.00083(13)
Zn1 0.0289(3) 0.0222(2) 0.0353(3) 0.0034(2) 0.0056(2) 0.0052(2)
Zn2 0.0292(3) 0.0242(2) 0.0289(3) 0.0033(2) 0.0108(2) -0.0005(2)
O3 0.0357(19) 0.045(2) 0.058(2) -0.0019(18) 0.0211(17) 0.0115(16)
O2 0.0282(16) 0.0240(15) 0.0335(17) 0.0031(13) 0.0061(13) 0.0027(12)
O1 0.0277(16) 0.0234(15) 0.0323(17) 0.0009(13) 0.0055(13) 0.0052(12)
O5 0.054(2) 0.0251(17) 0.061(3) -0.0071(17) 0.0120(19) 0.0054(16)
O4 0.0337(17) 0.0235(15) 0.0374(18) -0.0027(13) 0.0108(14) 0.0068(13)
O18 0.0246(17) 0.041(2) 0.055(2) -0.0012(17) 0.0077(15) 0.0012(15)
O8 0.0400(19) 0.0261(16) 0.0347(18) -0.0068(13) 0.0068(15) 0.0052(14)
O7 0.0354(18) 0.0336(17) 0.0335(17) 0.0001(14) 0.0157(14) 0.0056(14)
O6 0.0298(16) 0.0209(14) 0.0330(16) 0.0017(12) 0.0111(13) 0.0034(12)
O17 0.0221(15) 0.0229(15) 0.0389(18) -0.0001(13) 0.0050(13) 0.0017(12)
O19 0.062(2) 0.047(2) 0.0260(18) -0.0052(16) 0.0097(17) 0.0020(19)
O13 0.0288(16) 0.0213(14) 0.0315(16) -0.0037(12) 0.0059(13) -0.0034(12)
O12 0.0315(16) 0.0252(15) 0.0266(15) -0.0008(12) 0.0080(13) -0.0021(13)
O11 0.0254(15) 0.0255(15) 0.0276(15) 0.0026(12) 0.0063(12) 0.0005(12)
O20 0.047(2) 0.0331(18) 0.0288(17) 0.0010(14) -0.0022(15) 0.0009(15)
O16 0.0258(16) 0.0287(16) 0.0364(18) -0.0023(14) 0.0034(13) -0.0017(13)
O15 0.0334(17) 0.0219(15) 0.0278(16) 0.0011(12) 0.0016(13) 0.0002(13)
O14 0.0364(18) 0.0220(15) 0.046(2) 0.0026(14) 0.0054(15) 0.0060(13)
O21 0.0369(19) 0.0296(17) 0.046(2) 0.0049(15) 0.0073(16) 0.0123(14)
O22 0.044(2) 0.047(2) 0.049(2) 0.0104(18) 0.0014(18) 0.0241(18)
O23 0.037(2) 0.041(2) 0.067(3) -0.0166(19) -0.0099(18) 0.0140(17)
O0AA 0.053(3) 0.077(3) 0.098(4) -0.055(3) 0.034(3) -0.014(2)
O25 0.049(2) 0.050(2) 0.054(3) -0.0173(19) 0.0188(19) 0.0091(18)
O24 0.045(2) 0.0318(18) 0.047(2) -0.0085(15) 0.0215(17) 0.0065(16)
C1 0.027(2) 0.024(2) 0.051(3) 0.004(2) 0.006(2) 0.0037(18)
C2 0.027(2) 0.024(2) 0.045(3) 0.008(2) 0.009(2) 0.0064(18)
C3 0.038(3) 0.034(3) 0.042(3) -0.004(2) 0.007(2) 0.010(2)
C4 0.039(3) 0.042(3) 0.039(3) -0.002(2) 0.000(2) 0.010(2)
C5 0.026(2) 0.028(2) 0.050(3) 0.004(2) 0.008(2) 0.0049(18)
C6 0.031(2) 0.028(2) 0.050(3) -0.003(2) 0.013(2) 0.0042(19)
C7 0.031(2) 0.030(2) 0.039(3) 0.002(2) 0.003(2) 0.0030(19)
C8 0.036(3) 0.032(3) 0.056(3) -0.006(2) -0.008(2) 0.012(2)
C9 0.030(2) 0.038(3) 0.043(3) -0.005(2) 0.001(2) 0.009(2)
C10 0.040(3) 0.039(3) 0.057(4) -0.014(3) 0.002(3) 0.006(2)
C11 0.041(3) 0.045(3) 0.044(3) -0.009(2) -0.004(2) -0.003(2)
C12 0.034(3) 0.042(3) 0.051(3) 0.006(2) -0.004(2) 0.006(2)
C13 0.039(3) 0.032(3) 0.068(4) -0.001(3) -0.007(3) 0.008(2)
C14 0.031(3) 0.035(3) 0.055(3) -0.006(2) -0.002(2) 0.002(2)
C15 0.041(3) 0.054(4) 0.084(5) 0.012(3) -0.020(3) 0.006(3)
C18 0.032(3) 0.057(4) 0.068(4) -0.008(3) -0.005(3) 0.008(3)
C19 0.050(4) 0.079(5) 0.069(5) -0.008(4) -0.015(3) -0.001(4)
C20 0.047(4) 0.080(5) 0.081(5) -0.029(4) -0.011(4) -0.002(4)
C21 0.039(3) 0.070(4) 0.078(5) -0.046(4) 0.022(3) -0.003(3)
C22 0.049(4) 0.106(6) 0.061(4) -0.025(4) 0.016(3) -0.009(4)
C23 0.038(3) 0.094(6) 0.061(4) -0.025(4) 0.001(3) -0.007(3)
C24 0.063(4) 0.052(4) 0.113(6) -0.040(4) 0.047(4) -0.006(3)
C25 0.042(3) 0.038(3) 0.084(5) -0.022(3) 0.031(3) -0.004(2)
C26 0.055(4) 0.053(4) 0.062(4) -0.027(3) 0.026(3) -0.004(3)
C27 0.049(3) 0.040(3) 0.060(4) -0.012(3) 0.022(3) 0.003(2)
C28 0.037(3) 0.032(2) 0.055(3) -0.011(2) 0.025(2) -0.002(2)
C29 0.041(3) 0.039(3) 0.060(4) -0.011(3) 0.022(3) 0.000(2)
C30 0.040(3) 0.036(3) 0.076(4) -0.008(3) 0.021(3) 0.004(2)
C31 0.040(3) 0.032(3) 0.052(3) -0.011(2) 0.026(2) -0.004(2)
F1A 0.076(8) 0.114(11) 0.051(5) 0.021(8) -0.004(5) 0.010(7)
F2A 0.095(9) 0.132(11) 0.080(9) 0.044(8) -0.028(7) 0.011(7)
F3A 0.091(9) 0.124(13) 0.086(9) 0.047(8) 0.001(7) -0.015(8)
F4A 0.058(7) 0.078(6) 0.170(14) -0.002(10) -0.031(9) 0.032(5)
F5A 0.077(8) 0.049(6) 0.152(13) 0.011(8) -0.019(9) 0.015(5)
F6A 0.062(6) 0.051(7) 0.154(15) -0.020(8) -0.006(10) 0.024(6)
C16A 0.075(8) 0.121(11) 0.077(9) 0.047(8) -0.015(7) -0.005(7)
C17B 0.052(7) 0.056(6) 0.154(13) -0.005(8) -0.021(8) 0.025(5)
F1B 0.079(9) 0.130(13) 0.070(7) 0.037(9) -0.005(7) 0.006(8)
F2B 0.085(8) 0.131(11) 0.090(10) 0.052(8) -0.028(7) 0.008(7)
F3B 0.087(9) 0.120(12) 0.100(10) 0.055(9) 0.001(7) -0.018(8)
F4B 0.044(5) 0.075(6) 0.163(13) -0.005(10) -0.015(8) 0.028(5)
F5B 0.070(7) 0.054(6) 0.162(14) -0.008(8) -0.013(8) 0.018(5)
F6B 0.069(6) 0.065(10) 0.125(13) -0.025(8) 0.002(9) 0.022(7)
C16B 0.076(8) 0.122(11) 0.083(9) 0.048(8) -0.017(7) -0.009(8)
C17A 0.052(7) 0.056(6) 0.155(13) -0.004(9) -0.025(8) 0.020(6)
P1 0.0196(7) 0.0147(6) 0.0232(7) 0.000 0.0069(5) 0.000
O10 0.0226(14) 0.0200(14) 0.0266(15) -0.0005(11) 0.0061(12) 0.0006(11)
O9 0.0273(15) 0.0188(14) 0.0263(15) -0.0011(11) 0.0083(12) 0.0023(11)
N2 0.060(4) 0.052(4) 0.098(5) 0.000 0.035(4) 0.000
C48B 0.084(6) 0.057(5) 0.109(6) -0.019(5) 0.039(5) -0.008(4)
C49B 0.088(6) 0.062(5) 0.114(6) -0.023(5) 0.042(5) -0.013(5)
C50B 0.094(7) 0.074(6) 0.106(7) -0.023(6) 0.042(5) -0.013(6)
C51B 0.129(12) 0.106(13) 0.131(12) -0.025(12) 0.009(10) -0.028(12)
C52B 0.076(5) 0.068(5) 0.106(6) -0.011(5) 0.024(5) 0.005(5)
C53B 0.089(6) 0.076(6) 0.115(6) -0.019(5) 0.020(5) 0.009(5)
C54B 0.100(7) 0.081(7) 0.117(7) -0.014(6) 0.011(6) 0.008(6)
C55B 0.126(11) 0.127(11) 0.131(11) -0.003(10) -0.011(10) -0.008(10)
C48A 0.079(6) 0.057(5) 0.110(6) -0.016(5) 0.043(5) -0.006(5)
C49A 0.094(6) 0.067(6) 0.120(6) -0.023(6) 0.046(5) -0.014(5)
C50A 0.100(7) 0.078(6) 0.120(8) -0.029(7) 0.040(6) -0.018(6)
C51A 0.116(11) 0.092(12) 0.127(11) -0.023(12) 0.027(10) -0.015(12)
C52A 0.061(6) 0.057(6) 0.100(6) -0.005(5) 0.027(5) 0.006(5)
C53A 0.085(6) 0.072(7) 0.113(7) -0.012(6) 0.016(6) 0.012(5)
C54A 0.105(7) 0.087(8) 0.120(8) -0.013(7) 0.008(7) 0.014(7)
C55A 0.144(14) 0.147(15) 0.157(15) 0.001(14) -0.002(14) 0.009(13)
N3 0.041(3) 0.037(3) 0.111(5) 0.000 0.020(3) 0.000
C56A 0.045(5) 0.043(5) 0.105(6) 0.005(5) 0.018(5) -0.006(4)
C57A 0.055(5) 0.050(5) 0.104(6) 0.002(5) 0.014(5) -0.010(4)
C58A 0.057(6) 0.054(6) 0.098(6) 0.004(5) 0.010(5) -0.013(5)
C59A 0.067(8) 0.069(8) 0.082(8) 0.001(7) 0.008(7) -0.002(7)
C60A 0.047(5) 0.050(5) 0.112(6) 0.015(5) 0.021(5) -0.003(4)
C61A 0.064(5) 0.063(5) 0.115(6) 0.021(5) 0.019(5) -0.004(4)
C62A 0.081(6) 0.076(6) 0.120(8) 0.023(6) 0.014(6) -0.003(5)
C63A 0.117(10) 0.096(9) 0.128(10) 0.029(9) 0.016(9) -0.006(9)
C56B 0.044(4) 0.047(5) 0.106(6) -0.001(5) 0.021(5) -0.006(4)
C57B 0.045(5) 0.050(5) 0.102(6) 0.004(5) 0.015(5) -0.013(4)
C58B 0.053(6) 0.055(6) 0.098(6) 0.007(5) 0.015(5) -0.011(5)
C59B 0.071(8) 0.073(9) 0.084(9) 0.002(7) 0.009(7) 0.002(7)
C60B 0.051(5) 0.049(5) 0.113(6) 0.016(5) 0.022(5) 0.002(4)
C61B 0.070(5) 0.063(5) 0.118(6) 0.023(5) 0.015(5) -0.003(4)
C62B 0.080(6) 0.077(6) 0.120(8) 0.025(6) 0.015(6) -0.004(5)
C63B 0.096(10) 0.098(10) 0.123(11) 0.034(9) 0.025(9) 0.006(9)
N1 0.035(5) 0.033(5) 0.011(4) 0.012(4) 0.007(4) -0.003(4)
C32 0.038(6) 0.030(6) 0.014(5) 0.013(5) 0.010(5) -0.002(5)
C33 0.039(8) 0.037(8) 0.037(7) 0.015(7) 0.009(7) -0.013(7)
C34 0.040(8) 0.045(9) 0.053(9) 0.007(8) 0.006(8) -0.007(7)
C35 0.047(12) 0.046(11) 0.085(15) 0.013(11) 0.004(11) -0.025(10)
C36 0.041(6) 0.042(6) 0.021(5) 0.021(5) 0.009(5) -0.005(5)
C37 0.063(9) 0.059(8) 0.043(8) 0.024(7) 0.003(7) 0.001(8)
C38 0.069(10) 0.065(10) 0.051(9) 0.027(9) 0.011(9) 0.009(9)
C39 0.119(19) 0.061(15) 0.073(16) 0.009(14) 0.021(15) 0.013(15)
C40 0.047(7) 0.057(8) 0.021(6) 0.002(6) 0.013(6) 0.011(7)
C41 0.066(9) 0.078(10) 0.048(8) 0.002(8) 0.017(8) 0.004(9)
C42 0.076(11) 0.087(11) 0.061(10) 0.001(10) 0.027(9) 0.007(10)
C43 0.075(15) 0.069(15) 0.077(15) 0.012(13) 0.037(13) 0.022(13)
C44 0.039(7) 0.038(7) 0.020(6) 0.011(6) -0.009(6) -0.002(6)
C45 0.045(9) 0.044(8) 0.036(8) 0.002(7) -0.021(7) -0.008(7)
C46 0.059(10) 0.058(10) 0.056(10) -0.004(9) -0.021(9) -0.014(9)
C47 0.057(14) 0.063(16) 0.073(16) -0.004(14) -0.016(13) -0.019(13)

loop_
_atom_type_symbol
_atom_type_description
_atom_type_scat_dispersion_real
_atom_type_scat_dispersion_imag
_atom_type_scat_source
C C 0.0033 0.0016 'International Tables Vol C Tables 4.2.6.8 and 6.1.1.4'
H H 0.0000 0.0000 'International Tables Vol C Tables 4.2.6.8 and 6.1.1.4'
F F 0.0171 0.0103 'International Tables Vol C Tables 4.2.6.8 and 6.1.1.4'
Mo Mo -1.6832 0.6857 'International Tables Vol C Tables 4.2.6.8 and 6.1.1.4'
N N 0.0061 0.0033 'International Tables Vol C Tables 4.2.6.8 and 6.1.1.4'
O O 0.0106 0.0060 'International Tables Vol C Tables 4.2.6.8 and 6.1.1.4'
P P 0.1023 0.0942 'International Tables Vol C Tables 4.2.6.8 and 6.1.1.4'
Zn Zn 0.2839 1.4301 'International Tables Vol C Tables 4.2.6.8 and 6.1.1.4'

loop_
_geom_angle_atom_site_label_1
_geom_angle_atom_site_label_2
_geom_angle_atom_site_label_3
_geom_angle
_geom_angle_site_symmetry_1
_geom_angle_site_symmetry_3
O2 Mo1 Mo1 48.10(10) 2 2
O2 Mo1 Mo1 47.96(9) . 2
O2 Mo1 O2 92.72(13) 2 .
O2 Mo1 O4 83.84(13) . .
O2 Mo1 O4 153.91(12) 2 .
O2 Mo1 O8 151.43(13) . .
O2 Mo1 O8 84.02(14) 2 .
O2 Mo1 O9 79.08(11) . .
O2 Mo1 O9 80.06(11) 2 .
O5 Mo1 Mo1 99.60(14) . 2
O5 Mo1 O2 105.61(17) . 2
O5 Mo1 O2 106.86(17) . .
O5 Mo1 O4 100.11(16) . .
O5 Mo1 O8 101.33(17) . .
O5 Mo1 O9 171.30(16) . .
O4 Mo1 Mo1 131.43(9) . 2
O4 Mo1 O9 73.89(11) . .
O8 Mo1 Mo1 131.41(10) . 2
O8 Mo1 O4 86.79(14) . .
O8 Mo1 O9 72.38(11) . .
O9 Mo1 Mo1 89.10(6) . 2
O3 Mo2 Mo3 99.04(14) . 2
O3 Mo2 O1 105.77(17) . .
O3 Mo2 O4 99.64(16) . .
O3 Mo2 O7 101.04(17) . .
O3 Mo2 O6 104.83(16) . .
O3 Mo2 O9 171.93(16) . .
O1 Mo2 Mo3 48.07(9) . 2
O1 Mo2 O4 84.09(13) . .
O1 Mo2 O7 152.72(13) . .
O1 Mo2 O9 79.81(11) . .
O4 Mo2 Mo3 131.81(9) . 2
O4 Mo2 O9 74.87(11) . .
O7 Mo2 Mo3 132.07(10) . 2
O7 Mo2 O4 86.60(14) . .
O7 Mo2 O9 73.01(11) . .
O6 Mo2 Mo3 48.29(9) . 2
O6 Mo2 O1 93.37(13) . .
O6 Mo2 O4 155.14(13) . .
O6 Mo2 O7 84.48(13) . .
O6 Mo2 O9 80.33(11) . .
O9 Mo2 Mo3 89.03(7) . 2
O1 Mo3 Mo2 48.36(9) 2 2
O1 Mo3 O6 93.53(13) 2 2
O1 Mo3 O17 154.71(12) 2 .
O1 Mo3 O16 84.37(13) 2 .
O1 Mo3 O10 80.74(11) 2 .
O18 Mo3 Mo2 99.74(13) . 2
O18 Mo3 O1 105.72(16) . 2
O18 Mo3 O6 105.80(16) . 2
O18 Mo3 O17 99.13(15) . .
O18 Mo3 O16 101.58(16) . .
O18 Mo3 O10 171.11(15) . .
O6 Mo3 Mo2 48.16(9) 2 2
O6 Mo3 O17 84.03(13) 2 .
O6 Mo3 O16 152.04(13) 2 .
O6 Mo3 O10 79.51(11) 2 .
O17 Mo3 Mo2 131.79(9) . 2
O17 Mo3 O10 74.06(10) . .
O16 Mo3 Mo2 131.92(9) . 2
O16 Mo3 O17 86.16(13) . .
O16 Mo3 O10 72.62(11) . .
O10 Mo3 Mo2 89.12(7) . 2
O8 Mo4 Mo5 125.45(11) . .
O8 Mo4 O7 97.31(15) . .
O8 Mo4 O13 88.90(14) . .
O8 Mo4 O12 152.53(13) . .
O8 Mo4 O9 75.78(12) . .
O7 Mo4 Mo5 125.10(10) . .
O7 Mo4 O13 151.55(13) . .
O7 Mo4 O12 88.15(14) . .
O7 Mo4 O9 75.38(12) . .
O19 Mo4 Mo5 97.90(14) . .
O19 Mo4 O8 103.29(17) . .
O19 Mo4 O7 104.27(18) . .
O19 Mo4 O13 101.21(17) . .
O19 Mo4 O12 101.36(16) . .
O19 Mo4 O9 178.92(15) . .
O13 Mo4 Mo5 37.45(9) . .
O13 Mo4 O12 74.52(12) . .
O13 Mo4 O9 79.36(11) . .
O12 Mo4 Mo5 37.98(9) . .
O12 Mo4 O9 79.67(11) . .
O9 Mo4 Mo5 83.11(6) . .
O13 Mo5 Mo4 37.46(9) . .
O13 Mo5 O12 74.71(12) . .
O13 Mo5 O10 79.32(11) . .
O12 Mo5 Mo4 38.17(9) . .
O12 Mo5 O10 79.99(11) . .
O20 Mo5 Mo4 97.96(12) . .
O20 Mo5 O13 101.80(15) . .
O20 Mo5 O12 100.86(16) . .
O20 Mo5 O16 104.30(17) . .
O20 Mo5 O15 103.65(15) . .
O20 Mo5 O10 178.73(14) . .
O16 Mo5 Mo4 125.11(10) . .
O16 Mo5 O13 88.59(13) . .
O16 Mo5 O12 152.18(14) . .
O16 Mo5 O10 75.07(12) . .
O15 Mo5 Mo4 125.45(10) . .
O15 Mo5 O13 151.65(13) . .
O15 Mo5 O12 88.35(13) . .
O15 Mo5 O16 97.01(14) . .
O15 Mo5 O10 75.39(12) . .
O10 Mo5 Mo4 83.30(6) . .
O17 Mo6 Mo6 131.81(9) . 2
O17 Mo6 O10 74.04(10) . .
O11 Mo6 Mo6 48.35(9) . 2
O11 Mo6 Mo6 48.16(9) 2 2
O11 Mo6 O17 154.83(12) . .
O11 Mo6 O17 84.17(13) 2 .
O11 Mo6 O11 93.82(12) . 2
O11 Mo6 O15 83.61(13) . .
O11 Mo6 O15 152.94(12) 2 .
O11 Mo6 O10 80.88(11) . .
O11 Mo6 O10 80.16(11) 2 .
O15 Mo6 Mo6 131.15(9) . 2
O15 Mo6 O17 86.92(13) . .
O15 Mo6 O10 72.83(11) . .
O14 Mo6 Mo6 100.02(12) . 2
O14 Mo6 O17 99.09(15) . .
O14 Mo6 O11 105.61(15) . .
O14 Mo6 O11 105.27(15) . 2
O14 Mo6 O15 101.34(15) . .
O14 Mo6 O10 170.98(14) . .
O10 Mo6 Mo6 88.97(7) . 2
O2 Zn1 O1 99.13(13) . .
O13 Zn1 O2 108.35(13) 2 .
O13 Zn1 O1 107.24(12) 2 .
O21 Zn1 O2 107.60(14) . .
O21 Zn1 O1 110.61(14) . .
O21 Zn1 O13 121.58(14) . 2
O6 Zn2 O11 99.04(12) . .
O12 Zn2 O6 106.92(13) . .
O12 Zn2 O11 107.71(13) . .
O24 Zn2 O6 109.80(15) 4_655 .
O24 Zn2 O12 124.25(15) 4_655 .
O24 Zn2 O11 106.23(14) 4_655 .
Mo1 O2 Mo1 83.94(13) 2 .
Mo1 O2 Zn1 139.05(17) . .
Mo1 O2 Zn1 130.04(17) 2 .
Mo2 O1 Zn1 138.06(17) . .
Mo3 O1 Mo2 83.56(12) 2 .
Mo3 O1 Zn1 130.57(16) 2 .
Mo2 O4 Mo1 121.71(15) . .
Mo4 O8 Mo1 127.19(17) . .
Mo4 O7 Mo2 126.55(17) . .
Mo2 O6 Mo3 83.55(12) . 2
Mo2 O6 Zn2 130.91(17) . .
Mo3 O6 Zn2 138.75(16) 2 .
Mo3 O17 Mo6 122.26(14) . .
Mo5 O13 Mo4 105.10(14) . .
Zn1 O13 Mo4 124.20(16) 2 .
Zn1 O13 Mo5 125.84(16) 2 .
Mo5 O12 Mo4 103.85(14) . .
Zn2 O12 Mo4 125.61(16) . .
Zn2 O12 Mo5 124.84(16) . .
Mo6 O11 Mo6 83.50(12) . 2
Mo6 O11 Zn2 130.58(16) . .
Mo6 O11 Zn2 137.95(16) 2 .
Mo5 O16 Mo3 127.32(17) . .
Mo5 O15 Mo6 126.66(16) . .
C1 O21 Zn1 113.9(3) . .
C9 O23 C8 117.8(4) . .
C21 O0AA C24 117.2(5) . .
C31 O24 Zn2 115.0(3) . 4_645
O21 C1 C2 115.8(5) . .
O22 C1 O21 125.7(4) . .
O22 C1 C2 118.5(4) . .
C3 C2 C1 121.1(4) . .
C3 C2 C7 119.7(4) . .
C7 C2 C1 119.2(5) . .
C4 C3 C2 120.1(5) . .
C3 C4 C5 120.5(5) . .
C4 C5 C8 121.6(5) . .
C6 C5 C4 119.2(4) . .
C6 C5 C8 119.1(5) . .
C7 C6 C5 120.3(5) . .
C6 C7 C2 120.1(5) . .
O23 C8 C5 108.0(4) . .
O23 C9 C10 115.1(5) . .
O23 C9 C14 124.6(5) . .
C14 C9 C10 120.2(5) . .
C11 C10 C9 119.8(5) . .
C10 C11 C12 121.1(5) . .
C11 C12 C15 117.8(5) . .
C13 C12 C11 118.0(5) . .
C13 C12 C15 124.2(5) . .
C12 C13 C14 121.6(5) . .
C9 C14 C13 119.2(5) . .
C12 C15 C16A 100.9(14) . .
C12 C15 C17B 110.2(13) . .
C18 C15 C12 110.4(5) . .
C18 C15 C16A 110.4(16) . .
C18 C15 C17B 101.9(15) . .
C17B C15 C16A 123.0(19) . .
C16B C15 C12 111.1(16) . .
C16B C15 C18 114.1(18) . .
C16B C15 C17A 94(2) . .
C17A C15 C12 113.7(15) . .
C17A C15 C18 112.3(17) . .
C19 C18 C15 124.2(7) . .
C23 C18 C15 118.2(6) . .
C23 C18 C19 117.6(7) . .
C20 C19 C18 120.0(8) . .
C21 C20 C19 121.5(7) . .
C20 C21 O0AA 116.9(6) . .
C20 C21 C22 118.6(7) . .
C22 C21 O0AA 124.5(8) . .
C21 C22 C23 119.7(8) . .
C18 C23 C22 122.6(6) . .
O0AA C24 C25 112.9(6) . .
C26 C25 C24 119.9(7) . .
C26 C25 C30 119.8(5) . .
C30 C25 C24 120.1(6) . .
C25 C26 C27 120.1(6) . .
C28 C27 C26 120.7(6) . .
C27 C28 C29 118.8(5) . .
C27 C28 C31 122.0(5) . .
C29 C28 C31 119.1(5) . .
C28 C29 C30 121.0(6) . .
C25 C30 C29 119.6(6) . .
O25 C31 O24 124.8(5) . .
O25 C31 C28 117.7(5) . .
O24 C31 C28 117.4(5) . .
F1A C16A C15 110(2) . .
F2A C16A C15 113(2) . .
F2A C16A F1A 109(3) . .
F2A C16A F3A 108(3) . .
F3A C16A C15 112(2) . .
F3A C16A F1A 105(3) . .
F4A C17B C15 91(2) . .
F4A C17B F5A 84(2) . .
F5A C17B C15 87.6(18) . .
F6A C17B C15 119(4) . .
F6A C17B F4A 145(4) . .
F6A C17B F5A 114(5) . .
F1B C16B C15 113(3) . .
F1B C16B F2B 106(2) . .
F1B C16B F3B 110(3) . .
F2B C16B C15 113(2) . .
F3B C16B C15 112(2) . .
F3B C16B F2B 103(2) . .
C15 C17A F4B 118(3) . .
C15 C17A F6B 103(2) . .
F4B C17A F6B 79(2) . .
F5B C17A C15 141(3) . .
F5B C17A F4B 100(2) . .
F5B C17A F6B 86(2) . .
O10 P1 O10 108.1(2) . 2
O10 P1 O9 111.72(15) . .
O10 P1 O9 108.44(15) . 2
O10 P1 O9 108.44(15) 2 .
O10 P1 O9 111.72(15) 2 2
O9 P1 O9 108.5(2) 2 .
Mo3 O10 Mo5 84.24(9) . .
Mo6 O10 Mo3 89.55(9) . .
Mo6 O10 Mo5 84.16(9) . .
P1 O10 Mo3 126.46(15) . .
P1 O10 Mo5 130.79(15) . .
P1 O10 Mo6 126.98(16) . .
Mo2 O9 Mo1 89.43(9) . .
Mo2 O9 Mo4 84.22(9) . .
Mo4 O9 Mo1 83.74(9) . .
P1 O9 Mo1 126.64(16) . .
P1 O9 Mo2 126.92(16) . .
P1 O9 Mo4 131.07(16) . .
C52B N2 C48B 104.5(9) . .
C48A N2 C52A 103.5(10) . .
C49B C48B N2 114.4(9) . .
C48B C49B C50B 112.8(11) . .
C51B C50B C49B 97.5(14) . .
C53B C52B N2 121.7(12) . .
C54B C53B C52B 124.8(17) . .
C53B C54B C55B 141(2) . .
C49A C48A N2 117.5(14) . .
C48A C49A C50A 106.0(16) . .
C51A C50A C49A 116(2) . .
C53A C52A N2 111.1(15) . .
C54A C53A C52A 142(2) . .
C53A C54A C55A 118(2) . .
C56A N3 C56A 80.3(12) 2_655 .
C60A N3 C56A 99.0(9) 2_655 2_655
C60A N3 C56A 99.0(9) . .
C60A N3 C56A 108.7(8) 2_655 .
C60A N3 C56A 108.7(8) . 2_655
C60A N3 C60A 143.7(13) . 2_655
C56B N3 C56B 148.7(12) 2_655 .
C56B N3 C60B 96.2(9) 2_655 2_655
C56B N3 C60B 96.2(9) . .
C56B N3 C60B 106.1(8) 2_655 .
C56B N3 C60B 106.1(8) . 2_655
C60B N3 C60B 88.7(13) . 2_655
C57A C56A N3 118.9(10) . .
C58A C57A C56A 113.9(14) . .
C57A C58A C59A 116.3(15) . .
N3 C60A C61A 111.7(11) . .
C60A C61A C62A 107.8(15) . .
C63A C62A C61A 120.1(17) . .
N3 C56B C57B 114.6(11) . .
C56B C57B C58B 110.5(13) . .
C59B C58B C57B 116.5(15) . .
C61B C60B N3 119.9(11) . .
C60B C61B C62B 117.1(15) . .
C63B C62B C61B 120.3(17) . .
C32 N1 C36 108.9(13) . .
C32 N1 C44 108.3(13) . .
C36 N1 C44 111.4(14) . .
C40 N1 C32 109.3(14) . .
C40 N1 C36 108.3(13) . .
C40 N1 C44 110.7(16) . .
C33 C32 N1 118.5(14) . .
C32 C33 C34 113.7(18) . .
C35 C34 C33 120(2) . .
C37 C36 N1 116.8(14) . .
C36 C37 C38 114.6(18) . .
C39 C38 C37 107(2) . .
N1 C40 C41 120.7(17) . .
C42 C41 C40 123(2) . .
C41 C42 C43 108(2) . .
C45 C44 N1 116.1(15) . .
C44 C45 C46 119.6(19) . .
C45 C46 C47 117(2) . .

loop_
_geom_bond_atom_site_label_1
_geom_bond_atom_site_label_2
_geom_bond_distance
_geom_bond_site_symmetry_2
Mo1 Mo1 2.6062(8) 2
Mo1 O2 1.946(3) 2
Mo1 O2 1.951(3) .
Mo1 O5 1.660(3) .
Mo1 O4 2.063(3) .
Mo1 O8 2.002(3) .
Mo1 O9 2.578(3) .
Mo2 Mo3 2.6038(6) 2
Mo2 O3 1.669(3) .
Mo2 O1 1.958(3) .
Mo2 O4 2.058(3) .
Mo2 O7 1.998(3) .
Mo2 O6 1.952(3) .
Mo2 O9 2.538(3) .
Mo3 Mo2 2.6039(6) 2
Mo3 O1 1.949(3) 2
Mo3 O18 1.674(3) .
Mo3 O6 1.956(3) 2
Mo3 O17 2.048(3) .
Mo3 O16 1.996(3) .
Mo3 O10 2.549(3) .
Mo4 Mo5 3.1768(6) .
Mo4 O8 1.818(3) .
Mo4 O7 1.820(3) .
Mo4 O19 1.678(3) .
Mo4 O13 2.001(3) .
Mo4 O12 2.022(3) .
Mo4 O9 2.550(3) .
Mo5 O13 2.001(3) .
Mo5 O12 2.014(3) .
Mo5 O20 1.681(3) .
Mo5 O16 1.821(3) .
Mo5 O15 1.821(3) .
Mo5 O10 2.554(3) .
Mo6 Mo6 2.6043(8) 2
Mo6 O17 2.051(3) .
Mo6 O11 1.959(3) 2
Mo6 O11 1.953(3) .
Mo6 O15 2.004(3) .
Mo6 O14 1.674(3) .
Mo6 O10 2.547(3) .
Zn1 O2 1.990(3) .
Zn1 O1 1.995(3) .
Zn1 O13 1.960(3) 2
Zn1 O21 1.927(3) .
Zn2 O6 1.989(3) .
Zn2 O12 1.965(3) .
Zn2 O11 2.000(3) .
Zn2 O24 1.949(3) 4_655
O2 Mo1 1.946(3) 2
O1 Mo3 1.949(3) 2
O6 Mo3 1.956(3) 2
O13 Zn1 1.960(3) 2
O11 Mo6 1.958(3) 2
O21 C1 1.285(6) .
O22 C1 1.235(6) .
O23 C8 1.416(6) .
O23 C9 1.373(6) .
O0AA C21 1.379(8) .
O0AA C24 1.425(10) .
O25 C31 1.237(7) .
O24 Zn2 1.949(3) 4_645
O24 C31 1.284(7) .
C1 C2 1.505(6) .
C2 C3 1.384(7) .
C2 C7 1.392(7) .
C3 C4 1.381(7) .
C4 C5 1.393(7) .
C5 C6 1.389(7) .
C5 C8 1.506(6) .
C6 C7 1.383(7) .
C9 C10 1.381(7) .
C9 C14 1.374(7) .
C10 C11 1.378(8) .
C11 C12 1.387(8) .
C12 C13 1.378(8) .
C12 C15 1.550(8) .
C13 C14 1.389(7) .
C15 C18 1.526(10) .
C15 C16A 1.73(3) .
C15 C17B 1.73(3) .
C15 C16B 1.40(3) .
C15 C17A 1.41(3) .
C18 C19 1.395(9) .
C18 C23 1.364(10) .
C19 C20 1.379(11) .
C20 C21 1.374(11) .
C21 C22 1.375(9) .
C22 C23 1.379(10) .
C24 C25 1.513(8) .
C25 C26 1.375(10) .
C25 C30 1.383(9) .
C26 C27 1.394(7) .
C27 C28 1.372(8) .
C28 C29 1.386(8) .
C28 C31 1.500(6) .
C29 C30 1.386(7) .
F1A C16A 1.36(4) .
F2A C16A 1.32(4) .
F3A C16A 1.32(4) .
F4A C17B 1.46(4) .
F5A C17B 1.66(5) .
F6A C17B 0.84(4) .
F1B C16B 1.32(4) .
F2B C16B 1.39(3) .
F3B C16B 1.35(4) .
F4B C17A 1.51(4) .
F5B C17A 1.26(5) .
F6B C17A 1.80(5) .
P1 O10 1.552(3) 2
P1 O10 1.552(3) .
P1 O9 1.557(3) 2
P1 O9 1.557(3) .
N2 C48B 1.526(12) .
N2 C52B 1.516(16) .
N2 C48A 1.512(14) .
N2 C52A 1.513(19) .
C48B C49B 1.514(14) .
C49B C50B 1.522(14) .
C50B C51B 1.492(17) .
C52B C53B 1.51(2) .
C53B C54B 1.34(2) .
C54B C55B 1.36(3) .
C48A C49A 1.492(16) .
C49A C50A 1.602(17) .
C50A C51A 1.520(19) .
C52A C53A 1.47(3) .
C53A C54A 1.46(3) .
C54A C55A 1.483(18) .
N3 C56A 1.584(16) 2_655
N3 C56A 1.584(16) .
N3 C60A 1.470(14) 2_655
N3 C60A 1.470(14) .
N3 C56B 1.453(14) 2_655
N3 C56B 1.453(14) .
N3 C60B 1.562(16) .
N3 C60B 1.562(16) 2_655
C56A C57A 1.51(2) .
C57A C58A 1.48(3) .
C58A C59A 1.53(2) .
C60A C61A 1.51(2) .
C61A C62A 1.531(17) .
C62A C63A 1.508(18) .
C56B C57B 1.52(2) .
C57B C58B 1.55(2) .
C58B C59B 1.49(2) .
C60B C61B 1.47(2) .
C61B C62B 1.520(17) .
C62B C63B 1.497(17) .
N1 C32 1.502(15) .
N1 C36 1.507(15) .
N1 C40 1.499(16) .
N1 C44 1.509(16) .
C32 C33 1.500(18) .
C33 C34 1.505(17) .
C34 C35 1.474(18) .
C36 C37 1.479(18) .
C37 C38 1.514(17) .
C38 C39 1.483(19) .
C40 C41 1.531(18) .
C41 C42 1.478(18) .
C42 C43 1.499(19) .
C44 C45 1.458(18) .
C45 C46 1.464(17) .
C46 C47 1.481(19) .
